data_4327780
loop_
_publ_author_name
'Alexander M. Willcocks'
'Thomas P. Robinson'
'Christopher Roche'
'Thomas Pugh'
'Stephen P. Richards'
'Andrew J. Kingsley'
'John P. Lowe'
'Andrew L. Johnson'

_publ_contact_author_address
;
Department of Chemistry,
University of Bath.
Claverton Down.
Bath.
BA2 7AY
United Kingdon
;
_publ_contact_author_email a.l.johnson@bath.ac.uk
_publ_contact_author_fax '+44 (0) 1225 386231'
_publ_contact_author_name
;
Dr. Andrew L. Johnson 
;
_publ_contact_author_phone '+44 (0) 1225 384467'
_publ_section_title
;
 Multinuclear Copper(I) Guanidinate Complexes
;
_journal_name_full 'Inorganic Chemistry'
_journal_page_first 246
_journal_page_last 257
_journal_paper_doi 10.1021/ic201602m
_journal_volume 51
_journal_year 2012
_chemical_formula_sum 'C30 H56 Cu2 N6'
_chemical_formula_weight 627.89
_chemical_name_systematic
; 
 ? 
;
_space_group_IT_number 2
_symmetry_cell_setting triclinic
_symmetry_space_group_name_Hall '-P 1'
_symmetry_space_group_name_H-M 'P -1'
_atom_sites_solution_hydrogens geom
_atom_sites_solution_primary direct
_atom_sites_solution_secondary difmap
_audit_creation_method SHELXL-97
_cell_angle_alpha 97.087(2)
_cell_angle_beta 107.5970(10)
_cell_angle_gamma 112.5550(10)
_cell_formula_units_Z 2
_cell_length_a 10.4150(3)
_cell_length_b 11.3900(3)
_cell_length_c 16.0510(4)
_cell_measurement_reflns_used 18809
_cell_measurement_temperature 150(2)
_cell_measurement_theta_max 28.25
_cell_measurement_theta_min 3.10
_cell_volume 1613.02(8)
_computing_cell_refinement 'HKL Scalepack (Otwinowski & Minor 1997)'
_computing_data_collection 'Kappa CCD'
_computing_data_reduction 'Denzo and Scalepak (Otwinowski & Minor, 1997)'
_computing_molecular_graphics 'ORTEP 3 for Windows (Farrugia, 1997)'
_computing_publication_material 'SHELXL-97 (Sheldrick, 1997)'
_computing_structure_refinement 'SHELXL-97 (Sheldrick, 1997)'
_computing_structure_solution 'SHELXS-86 (Sheldrick, 1986)'
_diffrn_ambient_temperature 150(2)
_diffrn_measured_fraction_theta_full 0.985
_diffrn_measured_fraction_theta_max 0.985
_diffrn_measurement_device_type 'Bruker Kappa CCD Diffractometer'
_diffrn_measurement_method 'omega and phi scans'
_diffrn_radiation_monochromator graphite
_diffrn_radiation_source 'fine-focus sealed tube'
_diffrn_radiation_type MoK\a
_diffrn_radiation_wavelength 0.71073
_diffrn_reflns_av_R_equivalents 0.0833
_diffrn_reflns_av_sigmaI/netI 0.1115
_diffrn_reflns_limit_h_max 13
_diffrn_reflns_limit_h_min -13
_diffrn_reflns_limit_k_max 14
_diffrn_reflns_limit_k_min -15
_diffrn_reflns_limit_l_max 21
_diffrn_reflns_limit_l_min -21
_diffrn_reflns_number 18809
_diffrn_reflns_theta_full 28.25
_diffrn_reflns_theta_max 28.25
_diffrn_reflns_theta_min 3.10
_diffrn_standards_decay_% 0
_diffrn_standards_interval_count 0
_diffrn_standards_interval_time 0
_diffrn_standards_number 0
_exptl_absorpt_coefficient_mu 1.346
_exptl_absorpt_correction_T_max 0.8999
_exptl_absorpt_correction_T_min 0.7561
_exptl_absorpt_correction_type multi-scan
_exptl_absorpt_process_details 'SORTAV (Blessing, 1995)'
_exptl_crystal_colour colourless
_exptl_crystal_density_diffrn 1.293
_exptl_crystal_description block
_exptl_crystal_F_000 672
_exptl_crystal_size_max 0.22
_exptl_crystal_size_mid 0.10
_exptl_crystal_size_min 0.08
_refine_diff_density_max 0.642
_refine_diff_density_min -0.756
_refine_diff_density_rms 0.105
_refine_ls_extinction_method none
_refine_ls_goodness_of_fit_ref 0.985
_refine_ls_hydrogen_treatment constr
_refine_ls_matrix_type full
_refine_ls_number_parameters 347
_refine_ls_number_reflns 7863
_refine_ls_number_restraints 0
_refine_ls_restrained_S_all 0.985
_refine_ls_R_factor_all 0.1035
_refine_ls_R_factor_gt 0.0479
_refine_ls_shift/su_max 0.001
_refine_ls_shift/su_mean 0.000
_refine_ls_structure_factor_coef Fsqd
_refine_ls_weighting_details 'calc w=1/[\s^2^(Fo^2^)+(0.0381P)^2^+0.0000P] where P=(Fo^2^+2Fc^2^)/3'
_refine_ls_weighting_scheme calc
_refine_ls_wR_factor_gt 0.0945
_refine_ls_wR_factor_ref 0.1148
_reflns_number_gt 4894
_reflns_number_total 7863
_reflns_threshold_expression >2sigma(I)
_cod_data_source_file ic201602m_si_004_2.cif
_cod_data_source_block '[Cu2(L2)2]'
_cod_depositor_comments
;
The following automatic conversions were performed:

'_refine_ls_hydrogen_treatment' value 'Constr' changed to 'constr'
according to the built-in table from CIF Core dictionary named
'cif_core.dic' version 2.4.1 from 2010-06-29.

Automatic conversion script
Id: cif_fix_values 1715 2011-07-08 13:25:40Z adriana 
;
_cod_original_cell_volume 1613.01(7)
_cod_database_code 4327780

loop_
_symmetry_equiv_pos_as_xyz
'x, y, z'
'-x, -y, -z'

loop_
_atom_site_label
_atom_site_type_symbol
_atom_site_fract_x
_atom_site_fract_y
_atom_site_fract_z
_atom_site_U_iso_or_equiv
_atom_site_adp_type
_atom_site_occupancy
_atom_site_symmetry_multiplicity
_atom_site_calc_flag
_atom_site_refinement_flags
Cu1 Cu 0.86950(4) 0.89995(4) 0.74884(2) 0.02238(11) Uani 1 1 d .
Cu2 Cu 0.89881(4) 0.70837(4) 0.68881(2) 0.02235(11) Uani 1 1 d .
N1 N 0.6894(3) 0.8288(3) 0.64613(16) 0.0221(6) Uani 1 1 d .
N2 N 0.7885(3) 0.7144(3) 0.57458(15) 0.0220(6) Uani 1 1 d .
N3 N 0.5706(3) 0.7307(3) 0.48674(16) 0.0237(6) Uani 1 1 d .
N4 N 1.0541(3) 0.9474(3) 0.84376(16) 0.0228(6) Uani 1 1 d .
N5 N 1.0044(3) 0.7258(3) 0.81080(16) 0.0230(6) Uani 1 1 d .
N6 N 1.1933(3) 0.8722(3) 0.95102(16) 0.0251(6) Uani 1 1 d .
C1 C 0.6842(3) 0.7590(3) 0.57034(19) 0.0205(6) Uani 1 1 d .
C2 C 0.5512(3) 0.8234(3) 0.6548(2) 0.0227(7) Uani 1 1 d .
H2 H 0.4673 0.7812 0.5936 0.027 Uiso 1 1 calc R
C3 C 0.5106(4) 0.7414(3) 0.7195(2) 0.0289(8) Uani 1 1 d .
H3A H 0.5951 0.7802 0.7795 0.035 Uiso 1 1 calc R
H3B H 0.4944 0.6504 0.6955 0.035 Uiso 1 1 calc R
C4 C 0.3680(4) 0.7371(4) 0.7310(2) 0.0353(9) Uani 1 1 d .
H4A H 0.2817 0.6907 0.6720 0.042 Uiso 1 1 calc R
H4B H 0.3468 0.6865 0.7751 0.042 Uiso 1 1 calc R
C5 C 0.3838(4) 0.8744(4) 0.7639(2) 0.0318(8) Uani 1 1 d .
H5A H 0.4600 0.9161 0.8266 0.038 Uiso 1 1 calc R
H5B H 0.2867 0.8678 0.7648 0.038 Uiso 1 1 calc R
C6 C 0.4307(4) 0.9606(4) 0.7028(2) 0.0301(8) Uani 1 1 d .
H6A H 0.4512 1.0520 0.7299 0.036 Uiso 1 1 calc R
H6B H 0.3469 0.9271 0.6428 0.036 Uiso 1 1 calc R
C7 C 0.5710(3) 0.9618(3) 0.6900(2) 0.0265(7) Uani 1 1 d .
H7A H 0.5934 1.0136 0.6467 0.032 Uiso 1 1 calc R
H7B H 0.6578 1.0060 0.7488 0.032 Uiso 1 1 calc R
C8 C 0.8460(3) 0.7175(3) 0.50125(19) 0.0207(7) Uani 1 1 d .
H8 H 0.7753 0.7270 0.4474 0.025 Uiso 1 1 calc R
C9 C 0.8582(4) 0.5905(3) 0.4735(2) 0.0274(7) Uani 1 1 d .
H9A H 0.7569 0.5147 0.4491 0.033 Uiso 1 1 calc R
H9B H 0.9211 0.5764 0.5277 0.033 Uiso 1 1 calc R
C10 C 0.9276(4) 0.5963(4) 0.4016(2) 0.0330(8) Uani 1 1 d .
H10A H 0.9386 0.5144 0.3873 0.040 Uiso 1 1 calc R
H10B H 0.8594 0.6012 0.3453 0.040 Uiso 1 1 calc R
C11 C 1.0807(4) 0.7153(4) 0.4342(2) 0.0365(9) Uani 1 1 d .
H11A H 1.1520 0.7060 0.4869 0.044 Uiso 1 1 calc R
H11B H 1.1200 0.7189 0.3851 0.044 Uiso 1 1 calc R
C12 C 1.0693(4) 0.8423(4) 0.4614(2) 0.0358(9) Uani 1 1 d .
H12A H 1.0065 0.8563 0.4072 0.043 Uiso 1 1 calc R
H12B H 1.1708 0.9179 0.4859 0.043 Uiso 1 1 calc R
C13 C 0.9997(4) 0.8360(3) 0.5336(2) 0.0280(8) Uani 1 1 d .
H13A H 1.0678 0.8306 0.5897 0.034 Uiso 1 1 calc R
H13B H 0.9892 0.9181 0.5483 0.034 Uiso 1 1 calc R
C14 C 0.5228(4) 0.8278(4) 0.4591(2) 0.0317(8) Uani 1 1 d .
H14A H 0.5824 0.9115 0.5069 0.048 Uiso 1 1 calc R
H14B H 0.4161 0.7969 0.4489 0.048 Uiso 1 1 calc R
H14C H 0.5372 0.8409 0.4028 0.048 Uiso 1 1 calc R
C15 C 0.5031(4) 0.6064(3) 0.4175(2) 0.0305(8) Uani 1 1 d .
H15A H 0.5397 0.5457 0.4424 0.046 Uiso 1 1 calc R
H15B H 0.5305 0.6223 0.3653 0.046 Uiso 1 1 calc R
H15C H 0.3934 0.5672 0.3982 0.046 Uiso 1 1 calc R
C21 C 1.0830(3) 0.8481(3) 0.86764(19) 0.0213(7) Uani 1 1 d .
C22 C 1.1788(4) 1.0795(3) 0.8682(2) 0.0248(7) Uani 1 1 d .
H22 H 1.2732 1.0791 0.9080 0.030 Uiso 1 1 calc R
C23 C 1.1548(4) 1.1874(3) 0.9180(2) 0.0348(8) Uani 1 1 d .
H23A H 1.1460 1.1694 0.9754 0.042 Uiso 1 1 calc R
H23B H 1.0598 1.1868 0.8800 0.042 Uiso 1 1 calc R
C24 C 1.2862(5) 1.3239(4) 0.9393(3) 0.0456(10) Uani 1 1 d .
H24A H 1.2666 1.3923 0.9699 0.055 Uiso 1 1 calc R
H24B H 1.3797 1.3265 0.9813 0.055 Uiso 1 1 calc R
C25 C 1.3078(5) 1.3546(4) 0.8533(3) 0.0448(10) Uani 1 1 d .
H25A H 1.2195 1.3633 0.8146 0.054 Uiso 1 1 calc R
H25B H 1.3979 1.4398 0.8698 0.054 Uiso 1 1 calc R
C26 C 1.3265(4) 1.2464(4) 0.8006(3) 0.0403(9) Uani 1 1 d .
H26A H 1.4226 1.2464 0.8359 0.048 Uiso 1 1 calc R
H26B H 1.3308 1.2643 0.7424 0.048 Uiso 1 1 calc R
C27 C 1.1976(4) 1.1117(3) 0.7814(2) 0.0287(8) Uani 1 1 d .
H27A H 1.2160 1.0433 0.7495 0.034 Uiso 1 1 calc R
H27B H 1.1032 1.1090 0.7406 0.034 Uiso 1 1 calc R
C28 C 0.9667(3) 0.6110(3) 0.8479(2) 0.0226(7) Uani 1 1 d .
H28 H 1.0423 0.6362 0.9110 0.027 Uiso 1 1 calc R
C29 C 0.9697(4) 0.4965(3) 0.7898(2) 0.0316(8) Uani 1 1 d .
H29A H 0.9050 0.4791 0.7257 0.038 Uiso 1 1 calc R
H29B H 1.0736 0.5216 0.7933 0.038 Uiso 1 1 calc R
C30 C 0.9155(4) 0.3711(4) 0.8199(2) 0.0366(9) Uani 1 1 d .
H30A H 0.9126 0.2983 0.7775 0.044 Uiso 1 1 calc R
H30B H 0.9879 0.3847 0.8810 0.044 Uiso 1 1 calc R
C31 C 0.7610(4) 0.3319(4) 0.8227(2) 0.0362(9) Uani 1 1 d .
H31A H 0.7329 0.2537 0.8467 0.043 Uiso 1 1 calc R
H31B H 0.6860 0.3081 0.7605 0.043 Uiso 1 1 calc R
C32 C 0.7604(4) 0.4456(3) 0.8830(2) 0.0344(8) Uani 1 1 d .
H32A H 0.6578 0.4203 0.8822 0.041 Uiso 1 1 calc R
H32B H 0.8288 0.4637 0.9463 0.041 Uiso 1 1 calc R
C33 C 0.8102(4) 0.5695(3) 0.8513(2) 0.0287(8) Uani 1 1 d .
H33A H 0.8119 0.6422 0.8931 0.034 Uiso 1 1 calc R
H33B H 0.7366 0.5536 0.7901 0.034 Uiso 1 1 calc R
C34 C 1.2955(4) 0.8115(4) 0.9618(2) 0.0312(8) Uani 1 1 d .
H34A H 1.2727 0.7551 0.9029 0.047 Uiso 1 1 calc R
H34B H 1.2831 0.7579 1.0047 0.047 Uiso 1 1 calc R
H34C H 1.3995 0.8806 0.9851 0.047 Uiso 1 1 calc R
C35 C 1.2178(4) 0.9639(4) 1.0318(2) 0.0345(8) Uani 1 1 d .
H35A H 1.3098 1.0452 1.0466 0.052 Uiso 1 1 calc R
H35B H 1.2279 0.9239 1.0826 0.052 Uiso 1 1 calc R
H35C H 1.1321 0.9846 1.0208 0.052 Uiso 1 1 calc R

loop_
_atom_site_aniso_label
_atom_site_aniso_U_11
_atom_site_aniso_U_22
_atom_site_aniso_U_33
_atom_site_aniso_U_23
_atom_site_aniso_U_13
_atom_site_aniso_U_12
Cu1 0.0198(2) 0.0238(2) 0.0199(2) 0.00195(16) 0.00453(16) 0.00962(18)
Cu2 0.0252(2) 0.0236(2) 0.0173(2) 0.00462(15) 0.00635(16) 0.01150(18)
N1 0.0198(14) 0.0249(15) 0.0224(13) 0.0041(11) 0.0096(11) 0.0103(12)
N2 0.0220(13) 0.0248(15) 0.0178(13) 0.0031(11) 0.0071(11) 0.0100(12)
N3 0.0244(14) 0.0281(16) 0.0172(13) 0.0035(11) 0.0049(11) 0.0134(13)
N4 0.0215(14) 0.0209(14) 0.0196(13) 0.0024(11) 0.0046(11) 0.0067(12)
N5 0.0270(14) 0.0206(14) 0.0215(13) 0.0060(11) 0.0091(11) 0.0106(12)
N6 0.0257(14) 0.0251(15) 0.0175(13) 0.0027(11) 0.0004(11) 0.0113(13)
C1 0.0218(16) 0.0221(17) 0.0186(15) 0.0078(12) 0.0083(12) 0.0095(14)
C2 0.0164(15) 0.0253(18) 0.0251(16) 0.0038(13) 0.0061(13) 0.0103(14)
C3 0.0352(19) 0.0259(19) 0.0312(18) 0.0072(14) 0.0191(16) 0.0144(16)
C4 0.033(2) 0.035(2) 0.040(2) 0.0107(16) 0.0216(17) 0.0105(17)
C5 0.0284(19) 0.039(2) 0.0304(18) 0.0069(15) 0.0145(15) 0.0159(17)
C6 0.0261(18) 0.034(2) 0.0327(18) 0.0077(15) 0.0103(15) 0.0174(16)
C7 0.0237(17) 0.0283(19) 0.0290(17) 0.0067(14) 0.0113(14) 0.0124(15)
C8 0.0224(16) 0.0237(17) 0.0176(15) 0.0063(12) 0.0073(12) 0.0119(14)
C9 0.0300(18) 0.0255(18) 0.0253(17) 0.0037(14) 0.0103(14) 0.0122(15)
C10 0.036(2) 0.034(2) 0.0299(18) 0.0009(15) 0.0133(16) 0.0179(17)
C11 0.032(2) 0.046(2) 0.0323(19) 0.0049(17) 0.0161(16) 0.0167(18)
C12 0.035(2) 0.035(2) 0.0322(19) 0.0082(16) 0.0178(16) 0.0077(17)
C13 0.0278(18) 0.0253(18) 0.0276(17) 0.0021(14) 0.0124(14) 0.0087(15)
C14 0.0265(18) 0.043(2) 0.0282(17) 0.0134(16) 0.0094(14) 0.0180(17)
C15 0.0256(18) 0.034(2) 0.0221(17) 0.0017(14) 0.0051(14) 0.0080(16)
C21 0.0186(15) 0.0261(18) 0.0184(15) 0.0074(13) 0.0075(12) 0.0084(14)
C22 0.0234(17) 0.0215(17) 0.0231(16) 0.0030(13) 0.0051(13) 0.0076(15)
C23 0.041(2) 0.028(2) 0.0311(19) 0.0021(15) 0.0139(16) 0.0128(17)
C24 0.054(3) 0.025(2) 0.046(2) -0.0021(17) 0.018(2) 0.0110(19)
C25 0.043(2) 0.026(2) 0.061(3) 0.0094(18) 0.023(2) 0.0095(19)
C26 0.039(2) 0.033(2) 0.050(2) 0.0130(18) 0.0220(18) 0.0139(19)
C27 0.0304(18) 0.030(2) 0.0281(17) 0.0076(14) 0.0144(15) 0.0137(16)
C28 0.0240(16) 0.0212(17) 0.0203(15) 0.0069(13) 0.0068(13) 0.0086(14)
C29 0.041(2) 0.035(2) 0.0297(18) 0.0105(15) 0.0185(16) 0.0239(18)
C30 0.059(2) 0.029(2) 0.0307(19) 0.0101(15) 0.0186(18) 0.0266(19)
C31 0.047(2) 0.0232(19) 0.0264(18) 0.0056(14) 0.0088(16) 0.0082(17)
C32 0.034(2) 0.027(2) 0.039(2) 0.0089(16) 0.0187(17) 0.0070(16)
C33 0.0310(19) 0.0243(18) 0.0315(18) 0.0060(14) 0.0140(15) 0.0121(16)
C34 0.0242(17) 0.037(2) 0.0312(18) 0.0140(15) 0.0074(14) 0.0139(16)
C35 0.041(2) 0.036(2) 0.0162(16) 0.0020(14) 0.0034(15) 0.0144(18)

loop_
_atom_type_symbol
_atom_type_description
_atom_type_scat_dispersion_real
_atom_type_scat_dispersion_imag
_atom_type_scat_source
C C 0.0033 0.0016 'International Tables Vol C Tables 4.2.6.8 and 6.1.1.4'
H H 0.0000 0.0000 'International Tables Vol C Tables 4.2.6.8 and 6.1.1.4'
Cu Cu 0.3201 1.2651 'International Tables Vol C Tables 4.2.6.8 and 6.1.1.4'
N N 0.0061 0.0033 'International Tables Vol C Tables 4.2.6.8 and 6.1.1.4'

loop_
_geom_angle_atom_site_label_1
_geom_angle_atom_site_label_2
_geom_angle_atom_site_label_3
_geom_angle
N1 Cu1 N4 170.59(11)
N1 Cu1 Cu2 85.33(8)
N4 Cu1 Cu2 85.26(8)
N2 Cu2 N5 170.58(11)
N2 Cu2 Cu1 85.55(8)
N5 Cu2 Cu1 85.04(8)
C1 N1 C2 120.7(2)
C1 N1 Cu1 117.4(2)
C2 N1 Cu1 120.38(18)
C1 N2 C8 118.7(2)
C1 N2 Cu2 117.02(18)
C8 N2 Cu2 120.84(19)
C1 N3 C14 122.2(3)
C1 N3 C15 122.5(3)
C14 N3 C15 114.9(3)
C21 N4 C22 119.5(3)
C21 N4 Cu1 117.0(2)
C22 N4 Cu1 120.3(2)
C21 N5 C28 119.6(2)
C21 N5 Cu2 117.6(2)
C28 N5 Cu2 120.3(2)
C21 N6 C35 121.8(3)
C21 N6 C34 122.1(2)
C35 N6 C34 116.0(3)
N1 C1 N2 120.2(3)
N1 C1 N3 120.4(3)
N2 C1 N3 119.4(2)
N1 C2 C7 110.3(3)
N1 C2 C3 110.3(3)
C7 C2 C3 109.4(2)
C2 C3 C4 111.0(3)
C5 C4 C3 111.8(3)
C4 C5 C6 111.3(3)
C5 C6 C7 111.8(3)
C2 C7 C6 112.1(3)
N2 C8 C13 109.1(2)
N2 C8 C9 110.8(3)
C13 C8 C9 110.1(3)
C8 C9 C10 111.2(3)
C11 C10 C9 111.5(3)
C12 C11 C10 110.8(3)
C11 C12 C13 110.6(3)
C8 C13 C12 111.9(3)
N5 C21 N4 119.9(3)
N5 C21 N6 120.1(3)
N4 C21 N6 120.0(3)
N4 C22 C23 113.1(3)
N4 C22 C27 108.9(2)
C23 C22 C27 108.7(3)
C22 C23 C24 110.8(3)
C25 C24 C23 111.6(3)
C26 C25 C24 110.9(3)
C25 C26 C27 111.4(3)
C26 C27 C22 112.5(3)
N5 C28 C29 110.6(2)
N5 C28 C33 109.3(3)
C29 C28 C33 110.0(3)
C30 C29 C28 112.4(3)
C31 C30 C29 112.1(3)
C30 C31 C32 110.1(3)
C33 C32 C31 111.4(3)
C32 C33 C28 111.8(3)

loop_
_geom_bond_atom_site_label_1
_geom_bond_atom_site_label_2
_geom_bond_distance
Cu1 N1 1.878(2)
Cu1 N4 1.881(3)
Cu1 Cu2 2.4399(5)
Cu2 N2 1.872(2)
Cu2 N5 1.876(2)
N1 C1 1.343(3)
N1 C2 1.466(4)
N2 C1 1.353(4)
N2 C8 1.472(4)
N3 C1 1.394(4)
N3 C14 1.442(4)
N3 C15 1.452(4)
N4 C21 1.347(4)
N4 C22 1.467(4)
N5 C21 1.343(4)
N5 C28 1.469(4)
N6 C21 1.387(4)
N6 C35 1.448(4)
N6 C34 1.458(4)
C2 C7 1.519(4)
C2 C3 1.528(4)
C3 C4 1.534(4)
C4 C5 1.516(5)
C5 C6 1.523(5)
C6 C7 1.531(4)
C8 C13 1.523(4)
C8 C9 1.524(4)
C9 C10 1.532(4)
C10 C11 1.522(5)
C11 C12 1.518(5)
C12 C13 1.537(4)
C22 C23 1.525(4)
C22 C27 1.533(4)
C23 C24 1.537(5)
C24 C25 1.525(5)
C25 C26 1.517(5)
C26 C27 1.518(5)
C28 C29 1.523(4)
C28 C33 1.534(4)
C29 C30 1.519(5)
C30 C31 1.513(5)
C31 C32 1.521(5)
C32 C33 1.514(5)
